data_1564012
loop_
_publ_author_name
'Nnabuike, Ginikachukwu Grace'
'Salunke-Gawali, Sunita'
'Patil, Archana S.'
'Butcher, Ray J.'
'Obaleye, Joshua Ayoola'

_publ_section_title
;
 Synthesis and structures of tetrahedral zinc(II) complexes bearing
 indomethacin and nitrogen donor ligands
;
_journal_name_full 'Inorganica Chimica Acta'
_journal_page_first 119941
_journal_paper_doi 10.1016/j.ica.2020.119941
_journal_volume 513
_journal_year 2020
_chemical_formula_moiety 'C50 H38 Cl2 N4 O8 Zn'
_chemical_formula_sum 'C50 H38 Cl2 N4 O8 Zn'
_chemical_formula_weight 959.11
_space_group_crystal_system monoclinic
_space_group_IT_number 14
_space_group_name_Hall '-P 2yn'
_space_group_name_H-M_alt 'P 1 21/n 1'
_atom_sites_solution_hydrogens geom
_audit_creation_method SHELXL-2018/3
_cell_angle_alpha 90
_cell_angle_beta 100.917(2)
_cell_angle_gamma 90
_cell_formula_units_Z 4
_cell_length_a 11.2578(9)
_cell_length_b 19.5617(15)
_cell_length_c 20.9102(17)
_cell_measurement_reflns_used 6284
_cell_measurement_temperature 298(2)
_cell_measurement_theta_max 19.165
_cell_measurement_theta_min 2.398
_cell_volume 4521.5(6)
_computing_cell_refinement 'Bruker SAINT'
_computing_data_collection 'Bruker APEX2'
_computing_data_reduction 'Bruker SAINT, SADABS and XPREP'
_computing_molecular_graphics 'Bruker SHELXTL (Sheldrick, 2008)'
_computing_publication_material 'Bruker SHELXTL (Sheldrick, 2008)'
_computing_structure_refinement 'SHELXL-2018/3 (Sheldrick, 2018)'
_computing_structure_solution 'SHELXT (Sheldrick, 2015a)'
_diffrn_ambient_temperature 298(2)
_diffrn_measured_fraction_theta_full 0.998
_diffrn_measured_fraction_theta_max 0.998
_diffrn_measurement_device_type 'Bruker APEX-II CCD'
_diffrn_measurement_method '\w scans'
_diffrn_radiation_type MoK\a
_diffrn_radiation_wavelength 0.71073
_diffrn_reflns_av_R_equivalents 0.0727
_diffrn_reflns_av_unetI/netI 0.0542
_diffrn_reflns_Laue_measured_fraction_full 0.998
_diffrn_reflns_Laue_measured_fraction_max 0.998
_diffrn_reflns_limit_h_max 13
_diffrn_reflns_limit_h_min -13
_diffrn_reflns_limit_k_max 23
_diffrn_reflns_limit_k_min -23
_diffrn_reflns_limit_l_max 25
_diffrn_reflns_limit_l_min -25
_diffrn_reflns_number 62948
_diffrn_reflns_point_group_measured_fraction_full 0.998
_diffrn_reflns_point_group_measured_fraction_max 0.998
_diffrn_reflns_theta_full 25.242
_diffrn_reflns_theta_max 25.252
_diffrn_reflns_theta_min 2.876
_exptl_absorpt_coefficient_mu 0.721
_exptl_absorpt_correction_T_max 0.803
_exptl_absorpt_correction_T_min 0.711
_exptl_absorpt_correction_type multi-scan
_exptl_absorpt_process_details 'Sadabs (Sheldrick, 1996)'
_exptl_crystal_colour colorless
_exptl_crystal_density_diffrn 1.409
_exptl_crystal_description prism
_exptl_crystal_F_000 1976
_exptl_crystal_size_max 0.18
_exptl_crystal_size_mid 0.15
_exptl_crystal_size_min 0.11
_refine_ls_extinction_coef .
_refine_ls_extinction_method none
_refine_ls_goodness_of_fit_ref 1.024
_refine_ls_hydrogen_treatment constr
_refine_ls_matrix_type full
_refine_ls_number_parameters 795
_refine_ls_number_reflns 8181
_refine_ls_number_restraints 1792
_refine_ls_restrained_S_all 0.946
_refine_ls_R_factor_all 0.1014
_refine_ls_R_factor_gt 0.0506
_refine_ls_shift/su_max 0.000
_refine_ls_shift/su_mean 0.000
_refine_ls_structure_factor_coef Fsqd
_refine_ls_weighting_details 'w=1/[\s^2^(Fo^2^)+(0.0546P)^2^+2.3951P] where P=(Fo^2^+2Fc^2^)/3'
_refine_ls_weighting_scheme calc
_refine_ls_wR_factor_gt 0.1086
_refine_ls_wR_factor_ref 0.1275
_reflns_Friedel_coverage 0.000
_reflns_Friedel_fraction_full .
_reflns_Friedel_fraction_max .
_reflns_number_gt 5120
_reflns_number_total 8181
_reflns_threshold_expression 'I > 2\s(I)'
_cod_data_source_file ZI-3.cif
_cod_data_source_block shelx
_cod_original_sg_symbol_H-M 'P 21/n'
_cod_database_code 1564012
_shelx_shelxl_version_number 2018/3
_shelx_space_group_comment
;
The symmetry employed for this shelxl refinement is uniquely defined
by the following loop, which should always be used as a source of
symmetry information in preference to the above space-group names.
They are only intended as comments.
;

loop_
_space_group_symop_operation_xyz
'x, y, z'
'-x+1/2, y+1/2, -z+1/2'
'-x, -y, -z'
'x-1/2, -y-1/2, z-1/2'

loop_
_atom_site_label
_atom_site_type_symbol
_atom_site_fract_x
_atom_site_fract_y
_atom_site_fract_z
_atom_site_U_iso_or_equiv
_atom_site_adp_type
_atom_site_occupancy
_atom_site_site_symmetry_order
_atom_site_calc_flag
_atom_site_refinement_flags_posn
_atom_site_refinement_flags_adp
_atom_site_refinement_flags_occupancy
_atom_site_disorder_assembly
_atom_site_disorder_group
Zn1 Zn 0.80103(3) 0.65102(2) 0.74902(2) 0.04775(15) Uani 1 1 d . . . . .
O1A O 0.6553(2) 0.62172(12) 0.68697(11) 0.0547(6) Uani 1 1 d . . . . .
O2A O 0.8067(2) 0.57066(15) 0.65710(13) 0.0813(9) Uani 1 1 d . . . . .
N1A N 0.7558(3) 0.45663(19) 0.47641(16) 0.0766(9) Uani 1 1 d . . . . .
C1A C 0.7005(3) 0.58776(17) 0.64647(17) 0.0494(8) Uani 1 1 d . . . . .
C2A C 0.6180(3) 0.5723(2) 0.58230(17) 0.0638(10) Uani 1 1 d . . . . .
H2AA H 0.539064 0.559751 0.590824 0.077 Uiso 1 1 calc R U . . .
H2AB H 0.608015 0.613616 0.556226 0.077 Uiso 1 1 calc R U . . .
C3A C 0.6607(3) 0.5169(2) 0.54374(17) 0.0587(9) Uani 1 1 d . . . . .
C4A C 0.7358(4) 0.5229(2) 0.50045(19) 0.0671(10) Uani 1 1 d . . . . .
O3A O 0.8984(13) 0.3948(9) 0.4408(7) 0.093(3) Uani 0.51(2) 1 d D U P A 1
C5A C 0.8393(14) 0.4457(9) 0.4323(6) 0.080(3) Uani 0.51(2) 1 d D U P A 1
Cl1 Cl 0.8253(14) 0.6086(9) 0.1898(6) 0.119(3) Uani 0.51(2) 1 d D U P A 1
C6A C 0.8361(9) 0.4887(7) 0.3737(4) 0.0771(19) Uani 0.51(2) 1 d DG U P A 1
C7A C 0.7358(9) 0.5289(8) 0.3493(5) 0.081(2) Uani 0.51(2) 1 d DG U P A 1
H7AA H 0.671636 0.531292 0.371472 0.097 Uiso 0.51(2) 1 calc R U P A 1
C8A C 0.7315(8) 0.5654(8) 0.2919(5) 0.084(2) Uani 0.51(2) 1 d DG U P A 1
H8AA H 0.664418 0.592289 0.275661 0.101 Uiso 0.51(2) 1 calc R U P A 1
C9A C 0.8274(10) 0.5618(7) 0.2589(4) 0.085(2) Uani 0.51(2) 1 d DG U P A 1
C10A C 0.9277(10) 0.5217(7) 0.2832(6) 0.081(2) Uani 0.51(2) 1 d DG U P A 1
H10A H 0.991839 0.519244 0.261084 0.097 Uiso 0.51(2) 1 calc R U P A 1
C11A C 0.9320(9) 0.4851(7) 0.3406(6) 0.079(2) Uani 0.51(2) 1 d DG U P A 1
H11A H 0.999059 0.458246 0.356895 0.095 Uiso 0.51(2) 1 calc R U P A 1
O3C O 0.8590(18) 0.3733(8) 0.4350(7) 0.101(4) Uani 0.49(2) 1 d D U P A 2
C5C C 0.8151(15) 0.4290(9) 0.4311(6) 0.080(3) Uani 0.49(2) 1 d D U P A 2
Cl1C Cl 0.8488(14) 0.5898(8) 0.1931(5) 0.106(2) Uani 0.49(2) 1 d D U P A 2
C6C C 0.8236(10) 0.4750(7) 0.3758(4) 0.079(2) Uani 0.49(2) 1 d DG U P A 2
C7C C 0.7208(9) 0.5051(8) 0.3394(5) 0.077(2) Uani 0.49(2) 1 d DG U P A 2
H7CA H 0.647007 0.501465 0.352965 0.093 Uiso 0.49(2) 1 calc R U P A 2
C8C C 0.7283(8) 0.5407(9) 0.2828(5) 0.081(2) Uani 0.49(2) 1 d DG U P A 2
H8CB H 0.659549 0.560890 0.258455 0.098 Uiso 0.49(2) 1 calc R U P A 2
C9C C 0.8387(10) 0.5462(8) 0.2626(5) 0.084(2) Uani 0.49(2) 1 d DG U P A 2
C10C C 0.9415(9) 0.5161(8) 0.2990(7) 0.084(2) Uani 0.49(2) 1 d DG U P A 2
H10E H 1.015297 0.519825 0.285449 0.101 Uiso 0.49(2) 1 calc R U P A 2
C11C C 0.9340(9) 0.4805(8) 0.3556(7) 0.084(2) Uani 0.49(2) 1 d DG U P A 2
H11C H 1.002756 0.460400 0.379959 0.101 Uiso 0.49(2) 1 calc R U P A 2
C12A C 0.6927(4) 0.4094(2) 0.50801(19) 0.0693(10) Uani 1 1 d . . . . .
C13A C 0.6322(3) 0.4465(2) 0.54858(18) 0.0591(9) Uani 1 1 d . . . . .
C14A C 0.5570(4) 0.4129(2) 0.5837(2) 0.0763(12) Uani 1 1 d . . . . .
H14A H 0.516268 0.437092 0.611268 0.092 Uiso 1 1 calc R U . . .
C15A C 0.5436(5) 0.3433(3) 0.5771(3) 0.0996(15) Uani 1 1 d . . . . .
C16A C 0.6046(6) 0.3074(3) 0.5359(3) 0.1089(18) Uani 1 1 d . . . . .
H16A H 0.593999 0.260301 0.531856 0.131 Uiso 1 1 calc R U . . .
C17A C 0.6798(5) 0.3394(3) 0.5012(3) 0.0975(16) Uani 1 1 d . . . . .
H17A H 0.720711 0.314899 0.473958 0.117 Uiso 1 1 calc R U . . .
C18A C 0.8000(5) 0.5860(3) 0.4851(2) 0.1017(15) Uani 1 1 d . . . . .
H18A H 0.801507 0.618853 0.519304 0.153 Uiso 1 1 calc R U . . .
H18B H 0.758253 0.605006 0.444679 0.153 Uiso 1 1 calc R U . . .
H18C H 0.881307 0.574606 0.481314 0.153 Uiso 1 1 calc R U . . .
O4E O 0.466(3) 0.3283(13) 0.6268(14) 0.116(4) Uani 0.40(3) 1 d . U P B 2
C19E C 0.422(3) 0.2614(14) 0.6276(13) 0.132(6) Uani 0.40(3) 1 d . U P B 2
H19A H 0.392526 0.246513 0.583722 0.199 Uiso 0.40(3) 1 calc R U P B 2
H19B H 0.358037 0.260081 0.651810 0.199 Uiso 0.40(3) 1 calc R U P B 2
H19C H 0.486621 0.231742 0.647681 0.199 Uiso 0.40(3) 1 calc R U P B 2
O4A O 0.4717(17) 0.3065(9) 0.6077(10) 0.120(4) Uani 0.60(3) 1 d . U P B 1
C19A C 0.4778(18) 0.2377(8) 0.6084(9) 0.126(5) Uani 0.60(3) 1 d . U P B 1
H19D H 0.561047 0.223732 0.618055 0.189 Uiso 0.60(3) 1 calc R U P B 1
H19E H 0.440392 0.220292 0.566484 0.189 Uiso 0.60(3) 1 calc R U P B 1
H19F H 0.436471 0.220192 0.641027 0.189 Uiso 0.60(3) 1 calc R U P B 1
Cl2 Cl 0.66772(13) 0.32581(10) 1.29374(7) 0.1419(7) Uani 1 1 d . . . . .
O1B O 0.7554(2) 0.59325(13) 0.83955(12) 0.0672(7) Uani 1 1 d . . . . .
O2B O 0.9312(2) 0.60159(12) 0.81141(11) 0.0567(6) Uani 1 1 d . . . . .
O3B O 0.5701(2) 0.55059(13) 1.05325(12) 0.0644(7) Uani 1 1 d . . . . .
O4B O 0.8729(2) 0.25841(12) 0.90693(13) 0.0645(7) Uani 1 1 d . . . . .
N1B N 0.7125(2) 0.48885(13) 1.01510(12) 0.0444(6) Uani 1 1 d . . . . .
C1B C 0.8649(3) 0.58120(15) 0.84969(15) 0.0433(8) Uani 1 1 d . . . . .
C2B C 0.9259(3) 0.54372(17) 0.91055(15) 0.0489(8) Uani 1 1 d . . . . .
H2BA H 0.979642 0.509581 0.898035 0.059 Uiso 1 1 calc R U . . .
H2BB H 0.975501 0.576174 0.938882 0.059 Uiso 1 1 calc R U . . .
C3B C 0.8440(3) 0.50918(16) 0.94869(15) 0.0416(7) Uani 1 1 d . . . . .
C4B C 0.7733(3) 0.53954(16) 0.98579(15) 0.0450(8) Uani 1 1 d . . . . .
C5B C 0.6340(3) 0.50075(17) 1.05852(16) 0.0457(8) Uani 1 1 d . . . . .
C6B C 0.6414(3) 0.45219(16) 1.11366(15) 0.0437(8) Uani 1 1 d . . . . .
C7B C 0.7514(3) 0.42586(18) 1.14425(16) 0.0495(8) Uani 1 1 d . . . . .
H7BA H 0.820420 0.434343 1.127139 0.059 Uiso 1 1 calc R U . . .
C8B C 0.7595(3) 0.3875(2) 1.19944(18) 0.0650(10) Uani 1 1 d . . . . .
H8BA H 0.833804 0.370226 1.220254 0.078 Uiso 1 1 calc R U . . .
C9B C 0.6570(4) 0.3746(2) 1.22387(19) 0.0715(11) Uani 1 1 d . . . . .
C10B C 0.5466(3) 0.4000(2) 1.1943(2) 0.0664(11) Uani 1 1 d . . . . .
H10B H 0.477811 0.391022 1.211403 0.080 Uiso 1 1 calc R U . . .
C11B C 0.5392(3) 0.43879(18) 1.13923(17) 0.0523(9) Uani 1 1 d . . . . .
H11B H 0.464761 0.456268 1.118834 0.063 Uiso 1 1 calc R U . . .
C12B C 0.7442(3) 0.42469(16) 0.99248(14) 0.0395(7) Uani 1 1 d . . . . .
C13B C 0.8271(3) 0.43667(16) 0.95199(14) 0.0386(7) Uani 1 1 d . . . . .
C14B C 0.8736(3) 0.38147(17) 0.92187(15) 0.0431(8) Uani 1 1 d . . . . .
H14B H 0.929599 0.388501 0.895037 0.052 Uiso 1 1 calc R U . . .
C15B C 0.8349(3) 0.31707(18) 0.93282(16) 0.0484(8) Uani 1 1 d . . . . .
C16B C 0.7483(3) 0.30661(17) 0.97170(17) 0.0523(9) Uani 1 1 d . . . . .
H16B H 0.721478 0.262475 0.977428 0.063 Uiso 1 1 calc R U . . .
C17B C 0.7023(3) 0.36005(16) 1.00148(16) 0.0489(8) Uani 1 1 d . . . . .
H17B H 0.644349 0.352867 1.027092 0.059 Uiso 1 1 calc R U . . .
C18B C 0.7612(4) 0.61385(17) 0.99953(19) 0.0661(10) Uani 1 1 d . . . . .
H18D H 0.824103 0.638819 0.984567 0.099 Uiso 1 1 calc R U . . .
H18E H 0.768027 0.620564 1.045560 0.099 Uiso 1 1 calc R U . . .
H18F H 0.683788 0.629940 0.977299 0.099 Uiso 1 1 calc R U . . .
C19B C 0.9662(3) 0.26455(19) 0.87105(19) 0.0666(11) Uani 1 1 d . . . . .
H19G H 0.985991 0.220160 0.856527 0.100 Uiso 1 1 calc R U . . .
H19H H 1.036300 0.284160 0.898108 0.100 Uiso 1 1 calc R U . . .
H19I H 0.939845 0.293508 0.834012 0.100 Uiso 1 1 calc R U . . .
N1 N 0.7513(13) 0.7485(3) 0.7800(7) 0.0542(14) Uani 0.583(7) 1 d D U P C 1
N2 N 0.9037(14) 0.7156(3) 0.7007(8) 0.0566(14) Uani 0.583(7) 1 d D U P C 1
C1 C 0.6736(9) 0.7637(4) 0.8182(5) 0.0640(17) Uani 0.583(7) 1 d D U P C 1
H1A H 0.635034 0.728152 0.835648 0.077 Uiso 0.583(7) 1 calc R U P C 1
C2 C 0.6470(8) 0.8315(4) 0.8334(5) 0.0706(18) Uani 0.583(7) 1 d D U P C 1
H2A H 0.594002 0.841178 0.861386 0.085 Uiso 0.583(7) 1 calc R U P C 1
C3 C 0.7026(8) 0.8827(4) 0.8052(5) 0.0689(18) Uani 0.583(7) 1 d D U P C 1
H3A H 0.686828 0.927969 0.814339 0.083 Uiso 0.583(7) 1 calc R U P C 1
C4 C 0.7806(8) 0.8691(3) 0.7639(4) 0.0606(16) Uani 0.583(7) 1 d D U P C 1
C5 C 0.8375(10) 0.9211(4) 0.7319(5) 0.0695(19) Uani 0.583(7) 1 d D U P C 1
H5A H 0.821228 0.967009 0.738120 0.083 Uiso 0.583(7) 1 calc R U P C 1
C6 C 0.9153(8) 0.9031(4) 0.6922(4) 0.0722(18) Uani 0.583(7) 1 d D U P C 1
H6A H 0.952596 0.937385 0.672311 0.087 Uiso 0.583(7) 1 calc R U P C 1
C7 C 0.9416(8) 0.8341(4) 0.6802(5) 0.0651(16) Uani 0.583(7) 1 d D U P C 1
C8 C 1.0181(8) 0.8145(4) 0.6400(4) 0.0697(19) Uani 0.583(7) 1 d D U P C 1
H8A H 1.058063 0.847486 0.619979 0.084 Uiso 0.583(7) 1 calc R U P C 1
C9 C 1.0363(8) 0.7465(5) 0.6291(4) 0.0742(19) Uani 0.583(7) 1 d D U P C 1
H9A H 1.087508 0.732925 0.601345 0.089 Uiso 0.583(7) 1 calc R U P C 1
C10 C 0.9766(10) 0.6983(4) 0.6603(6) 0.0659(17) Uani 0.583(7) 1 d D U P C 1
H10C H 0.988126 0.652191 0.652584 0.079 Uiso 0.583(7) 1 calc R U P C 1
C11 C 0.8848(9) 0.7827(3) 0.7104(5) 0.0538(14) Uani 0.583(7) 1 d D U P C 1
C12 C 0.8033(9) 0.8003(3) 0.7519(5) 0.0531(14) Uani 0.583(7) 1 d D U P C 1
N1C N 0.7384(18) 0.7395(3) 0.7897(10) 0.0541(18) Uani 0.417(7) 1 d D U P C 2
N2C N 0.8924(19) 0.7282(3) 0.7071(11) 0.0564(18) Uani 0.417(7) 1 d D U P C 2
C1E C 0.6681(12) 0.7441(5) 0.8337(7) 0.063(2) Uani 0.417(7) 1 d D U P C 2
H1CA H 0.645053 0.704123 0.852196 0.075 Uiso 0.417(7) 1 calc R U P C 2
C2E C 0.6269(10) 0.8073(6) 0.8536(6) 0.070(2) Uani 0.417(7) 1 d D U P C 2
H2CA H 0.574530 0.809446 0.883006 0.084 Uiso 0.417(7) 1 calc R U P C 2
C3E C 0.6670(12) 0.8655(5) 0.8278(6) 0.069(2) Uani 0.417(7) 1 d D U P C 2
H3CA H 0.643486 0.907879 0.841179 0.082 Uiso 0.417(7) 1 calc R U P C 2
C4E C 0.7408(12) 0.8627(4) 0.7828(6) 0.0636(19) Uani 0.417(7) 1 d D U P C 2
C5E C 0.7862(10) 0.9223(4) 0.7552(5) 0.070(2) Uani 0.417(7) 1 d D U P C 2
H5CA H 0.762631 0.965611 0.766121 0.084 Uiso 0.417(7) 1 calc R U P C 2
C6E C 0.8639(14) 0.9151(4) 0.7130(7) 0.068(2) Uani 0.417(7) 1 d D U P C 2
H6CA H 0.891068 0.954065 0.694737 0.081 Uiso 0.417(7) 1 calc R U P C 2
C7E C 0.9048(11) 0.8505(4) 0.6960(6) 0.0637(18) Uani 0.417(7) 1 d D U P C 2
C8E C 0.9848(11) 0.8415(6) 0.6551(6) 0.072(2) Uani 0.417(7) 1 d D U P C 2
H8CA H 1.014192 0.879409 0.636144 0.086 Uiso 0.417(7) 1 calc R U P C 2
C9E C 1.0222(11) 0.7773(6) 0.6416(6) 0.071(2) Uani 0.417(7) 1 d D U P C 2
H9CA H 1.078936 0.771189 0.615006 0.085 Uiso 0.417(7) 1 calc R U P C 2
C10E C 0.9732(14) 0.7215(5) 0.6687(8) 0.0643(19) Uani 0.417(7) 1 d D U P C 2
H10D H 0.997973 0.677766 0.659540 0.077 Uiso 0.417(7) 1 calc R U P C 2
C11E C 0.8597(13) 0.7917(3) 0.7220(7) 0.0559(17) Uani 0.417(7) 1 d D U P C 2
C12E C 0.7773(13) 0.7979(3) 0.7653(7) 0.0558(17) Uani 0.417(7) 1 d D U P C 2

loop_
_atom_site_aniso_label
_atom_site_aniso_U_11
_atom_site_aniso_U_22
_atom_site_aniso_U_33
_atom_site_aniso_U_23
_atom_site_aniso_U_13
_atom_site_aniso_U_12
Zn1 0.0504(2) 0.0443(2) 0.0456(2) 0.00865(19) 0.00160(17) -0.00068(18)
O1A 0.0601(15) 0.0580(15) 0.0447(14) -0.0037(12) 0.0071(12) 0.0018(12)
O2A 0.0506(16) 0.117(2) 0.0688(18) -0.0228(17) -0.0070(13) 0.0190(15)
N1A 0.083(2) 0.091(2) 0.057(2) -0.0056(19) 0.0150(17) 0.025(2)
C1A 0.054(2) 0.047(2) 0.044(2) 0.0051(16) 0.0031(17) 0.0045(17)
C2A 0.063(2) 0.076(3) 0.048(2) -0.0082(19) -0.0024(17) 0.022(2)
C3A 0.058(2) 0.069(2) 0.044(2) -0.0048(18) -0.0043(17) 0.0170(19)
C4A 0.069(3) 0.079(3) 0.049(2) 0.000(2) -0.0003(19) 0.015(2)
O3A 0.066(6) 0.123(7) 0.089(5) -0.004(5) 0.012(5) 0.037(5)
C5A 0.062(5) 0.117(6) 0.060(4) -0.011(4) 0.007(3) 0.026(4)
Cl1 0.125(5) 0.134(7) 0.096(3) 0.021(4) 0.018(3) -0.018(4)
C6A 0.055(3) 0.120(5) 0.056(3) -0.009(3) 0.010(3) 0.019(3)
C7A 0.060(4) 0.124(6) 0.058(4) -0.006(4) 0.010(3) 0.018(4)
C8A 0.067(3) 0.126(6) 0.058(4) -0.006(4) 0.004(3) 0.012(4)
C9A 0.067(4) 0.125(5) 0.063(3) -0.011(3) 0.007(3) -0.007(4)
C10A 0.055(4) 0.127(5) 0.059(4) -0.020(4) 0.004(3) -0.012(3)
C11A 0.050(3) 0.125(4) 0.061(4) -0.015(4) 0.009(3) 0.014(3)
O3C 0.093(9) 0.122(7) 0.084(5) -0.015(5) 0.008(6) 0.049(6)
C5C 0.058(5) 0.119(6) 0.063(4) -0.010(4) 0.007(3) 0.030(4)
Cl1C 0.118(5) 0.122(6) 0.082(3) -0.005(3) 0.031(3) -0.025(4)
C6C 0.058(3) 0.122(5) 0.058(3) -0.011(3) 0.010(3) 0.024(3)
C7C 0.057(3) 0.121(6) 0.053(4) -0.013(4) 0.009(3) 0.019(4)
C8C 0.063(3) 0.124(6) 0.054(4) -0.011(4) 0.005(3) 0.012(4)
C9C 0.066(3) 0.123(5) 0.060(3) -0.009(4) 0.007(3) -0.005(4)
C10C 0.057(3) 0.128(5) 0.068(4) -0.018(4) 0.009(3) -0.005(4)
C11C 0.056(3) 0.129(5) 0.065(4) -0.017(4) 0.007(3) 0.015(4)
C12A 0.072(3) 0.075(3) 0.053(2) -0.009(2) -0.0080(19) 0.020(2)
C13A 0.051(2) 0.070(2) 0.050(2) -0.0012(19) -0.0090(17) 0.0124(18)
C14A 0.059(3) 0.096(3) 0.066(3) 0.014(2) -0.009(2) 0.011(2)
C15A 0.076(3) 0.099(4) 0.107(4) 0.028(3) -0.025(3) -0.012(3)
C16A 0.117(5) 0.075(3) 0.111(5) -0.002(3) -0.039(3) 0.002(3)
C17A 0.118(4) 0.074(3) 0.085(4) -0.023(3) -0.018(3) 0.019(3)
C18A 0.108(4) 0.110(4) 0.086(4) 0.014(3) 0.015(3) -0.002(3)
O4E 0.102(6) 0.100(10) 0.133(10) 0.030(8) -0.013(6) -0.023(7)
C19E 0.115(11) 0.109(11) 0.152(12) 0.022(10) -0.030(9) -0.035(9)
O4A 0.114(5) 0.095(8) 0.139(9) 0.038(6) -0.007(5) -0.030(6)
C19A 0.119(9) 0.093(7) 0.144(10) 0.024(7) -0.032(7) -0.017(7)
Cl2 0.1029(10) 0.2189(18) 0.1102(11) 0.0921(12) 0.0359(9) -0.0146(11)
O1B 0.0501(15) 0.0900(19) 0.0591(16) 0.0306(14) 0.0047(12) 0.0114(13)
O2B 0.0542(14) 0.0710(17) 0.0472(14) 0.0208(12) 0.0158(11) 0.0024(12)
O3B 0.0706(17) 0.0603(16) 0.0652(17) -0.0060(13) 0.0199(13) 0.0195(13)
O4B 0.0674(17) 0.0528(15) 0.0796(18) -0.0177(13) 0.0301(14) 0.0025(12)
N1B 0.0517(16) 0.0432(15) 0.0410(16) 0.0002(13) 0.0156(13) 0.0033(12)
C1B 0.053(2) 0.0370(18) 0.0375(19) 0.0031(15) 0.0032(16) -0.0003(15)
C2B 0.0436(19) 0.055(2) 0.047(2) 0.0154(17) 0.0055(15) 0.0018(16)
C3B 0.0383(18) 0.0506(19) 0.0334(18) 0.0082(15) 0.0003(14) 0.0020(15)
C4B 0.052(2) 0.0428(18) 0.0381(19) 0.0051(15) 0.0024(15) 0.0019(15)
C5B 0.0457(19) 0.049(2) 0.043(2) -0.0105(16) 0.0085(15) 0.0017(16)
C6B 0.0387(18) 0.053(2) 0.0412(19) -0.0073(15) 0.0122(14) -0.0022(15)
C7B 0.0390(18) 0.069(2) 0.043(2) 0.0029(17) 0.0150(15) -0.0051(16)
C8B 0.046(2) 0.092(3) 0.058(2) 0.017(2) 0.0140(18) -0.004(2)
C9B 0.063(2) 0.097(3) 0.060(3) 0.020(2) 0.023(2) -0.012(2)
C10B 0.049(2) 0.087(3) 0.070(3) -0.001(2) 0.0304(19) -0.015(2)
C11B 0.0352(18) 0.065(2) 0.059(2) -0.0135(18) 0.0140(16) -0.0035(16)
C12B 0.0411(18) 0.0432(17) 0.0348(18) 0.0009(15) 0.0087(14) 0.0061(14)
C13B 0.0360(17) 0.0489(18) 0.0295(17) 0.0056(14) 0.0024(13) 0.0036(14)
C14B 0.0377(18) 0.057(2) 0.0354(19) 0.0031(16) 0.0088(14) 0.0071(15)
C15B 0.050(2) 0.049(2) 0.046(2) -0.0060(17) 0.0087(16) 0.0042(16)
C16B 0.056(2) 0.043(2) 0.060(2) -0.0022(17) 0.0170(18) -0.0021(16)
C17B 0.052(2) 0.048(2) 0.051(2) -0.0020(16) 0.0225(16) -0.0031(16)
C18B 0.089(3) 0.048(2) 0.061(3) -0.0004(19) 0.013(2) -0.004(2)
C19B 0.056(2) 0.071(3) 0.078(3) -0.024(2) 0.025(2) 0.0026(19)
N1 0.057(4) 0.049(3) 0.050(4) -0.001(3) -0.006(2) 0.001(3)
N2 0.059(4) 0.051(3) 0.057(4) 0.011(3) 0.002(2) -0.003(3)
C1 0.069(3) 0.056(3) 0.062(4) 0.003(3) -0.001(3) 0.007(3)
C2 0.074(4) 0.061(4) 0.073(4) -0.001(4) 0.003(3) 0.007(3)
C3 0.065(4) 0.053(3) 0.079(5) -0.006(3) -0.013(3) 0.004(3)
C4 0.058(4) 0.044(3) 0.068(4) 0.000(3) -0.017(2) -0.001(3)
C5 0.073(5) 0.044(3) 0.080(5) 0.006(3) -0.015(3) -0.007(3)
C6 0.073(4) 0.052(3) 0.081(4) 0.018(3) -0.013(3) -0.009(3)
C7 0.064(4) 0.054(3) 0.071(4) 0.016(3) -0.004(3) -0.008(3)
C8 0.071(4) 0.055(4) 0.081(4) 0.026(4) 0.012(3) -0.006(4)
C9 0.078(4) 0.067(4) 0.080(4) 0.016(4) 0.025(3) -0.004(4)
C10 0.072(3) 0.056(4) 0.070(4) 0.015(4) 0.015(3) -0.005(4)
C11 0.054(3) 0.047(3) 0.053(3) 0.012(3) -0.009(2) -0.005(2)
C12 0.055(4) 0.041(2) 0.054(4) 0.002(2) -0.017(2) -0.002(2)
N1C 0.056(4) 0.048(3) 0.052(5) 0.003(3) -0.005(3) 0.001(3)
N2C 0.057(4) 0.053(3) 0.055(4) 0.013(4) 0.001(3) -0.005(4)
C1E 0.065(4) 0.059(4) 0.059(5) 0.002(4) -0.001(3) 0.010(4)
C2E 0.074(4) 0.064(5) 0.068(5) 0.001(4) 0.003(4) 0.014(4)
C3E 0.073(5) 0.056(5) 0.069(5) -0.001(4) -0.007(3) 0.006(4)
C4E 0.066(4) 0.052(3) 0.064(4) -0.002(3) -0.012(3) 0.001(3)
C5E 0.073(5) 0.051(3) 0.075(5) 0.002(4) -0.013(3) -0.003(4)
C6E 0.072(5) 0.047(3) 0.075(5) 0.011(4) -0.010(3) -0.006(4)
C7E 0.067(4) 0.049(3) 0.066(4) 0.013(3) -0.010(3) -0.009(3)
C8E 0.077(5) 0.059(4) 0.075(5) 0.020(4) 0.002(3) -0.009(4)
C9E 0.075(4) 0.060(5) 0.077(4) 0.017(4) 0.015(3) -0.007(4)
C10E 0.067(4) 0.058(4) 0.067(4) 0.011(4) 0.009(3) -0.008(4)
C11E 0.058(4) 0.045(3) 0.057(4) 0.011(3) -0.011(3) -0.006(3)
C12E 0.056(4) 0.047(3) 0.054(4) 0.003(3) -0.013(3) -0.001(3)

loop_
_atom_type_symbol
_atom_type_description
_atom_type_scat_dispersion_real
_atom_type_scat_dispersion_imag
_atom_type_scat_source
C C 0.0033 0.0016 'International Tables Vol C Tables 4.2.6.8 and 6.1.1.4'
H H 0.0000 0.0000 'International Tables Vol C Tables 4.2.6.8 and 6.1.1.4'
N N 0.0061 0.0033 'International Tables Vol C Tables 4.2.6.8 and 6.1.1.4'
O O 0.0106 0.0060 'International Tables Vol C Tables 4.2.6.8 and 6.1.1.4'
Cl Cl 0.1484 0.1585 'International Tables Vol C Tables 4.2.6.8 and 6.1.1.4'
Zn Zn 0.2839 1.4301 'International Tables Vol C Tables 4.2.6.8 and 6.1.1.4'

loop_
_geom_bond_atom_site_label_1
_geom_bond_atom_site_label_2
_geom_bond_distance
_geom_bond_site_symmetry_2
Zn1 O1A 1.974(2) .
Zn1 O2B 2.015(2) .
Zn1 N2 2.096(6) .
Zn1 N1C 2.108(7) .
Zn1 N2C 2.109(7) .
Zn1 N1 2.123(5) .
Zn1 O1B 2.344(2) .
Zn1 C1B 2.498(3) .
Zn1 C1A 2.548(3) .
O1A C1A 1.257(4) .
O2A C1A 1.221(4) .
N1A C5C 1.370(13) .
N1A C12A 1.405(5) .
N1A C4A 1.424(5) .
N1A C5A 1.452(12) .
C1A C2A 1.511(5) .
C2A C3A 1.484(5) .
C2A H2AA 0.9700 .
C2A H2AB 0.9700 .
C3A C4A 1.355(5) .
C3A C13A 1.422(5) .
C4A C18A 1.496(6) .
